data_7010495
loop_
_publ_author_name
'Price, Clayton'
'Shipman, Michelle A.'
'Gummerson, Sarah L.'
'Houlton, Andrew'
'Clegg, William'
'Elsegood, Mark R. J.'

_publ_section_title
;
 Ruthenium--carbon bond formation via cyclometallation of a nucleobase
;
_journal_issue 4
_journal_name_full 'Journal of the Chemical Society, Dalton Transactions'
_journal_page_first 353
_journal_paper_doi 10.1039/b009766g
_journal_year 2001
_chemical_formula_sum 'C9 H17 Cl3 N5 O3 Ru S'
_chemical_formula_weight 482.76
_chemical_name_systematic
;
?
;
_space_group_IT_number 14
_symmetry_cell_setting monoclinic
_symmetry_space_group_name_Hall '-P 2ybc'
_symmetry_space_group_name_H-M 'P 1 21/c 1'
_atom_sites_solution_hydrogens 'geom except N&O-H coords freely refined'
_atom_sites_solution_primary heavy
_atom_sites_solution_secondary difmap
_audit_creation_method SHELXL-97
_cell_angle_alpha 90.00
_cell_angle_beta 91.942(2)
_cell_angle_gamma 90.00
_cell_formula_units_Z 4
_cell_length_a 8.5032(7)
_cell_length_b 24.3211(19)
_cell_length_c 8.1957(6)
_cell_measurement_reflns_used 7355
_cell_measurement_temperature 160(2)
_cell_measurement_theta_max 28.51
_cell_measurement_theta_min 2.39
_cell_volume 1694.0(2)
_computing_cell_refinement 'Bruker SAINT'
_computing_data_collection 'Bruker SMART'
_computing_data_reduction 'Bruker SAINT'
_computing_molecular_graphics 'Bruker SHELXTL'
_computing_publication_material 'SHELXTL and local programs'
_computing_structure_refinement 'Bruker SHELXTL'
_computing_structure_solution 'Bruker SHELXTL'
_diffrn_ambient_temperature 160(2)
_diffrn_measured_fraction_theta_full 1.000
_diffrn_measured_fraction_theta_max 0.932
_diffrn_measurement_device_type 'Bruker SMART CCD diffractometer'
_diffrn_measurement_method '\w rotation with narrow frames'
_diffrn_radiation_monochromator graphite
_diffrn_radiation_source 'fine-focus sealed tube'
_diffrn_radiation_type MoK\a
_diffrn_radiation_wavelength 0.71073
_diffrn_reflns_av_R_equivalents 0.0539
_diffrn_reflns_av_sigmaI/netI 0.0538
_diffrn_reflns_limit_h_max 11
_diffrn_reflns_limit_h_min -11
_diffrn_reflns_limit_k_max 32
_diffrn_reflns_limit_k_min -32
_diffrn_reflns_limit_l_max 10
_diffrn_reflns_limit_l_min -10
_diffrn_reflns_number 14609
_diffrn_reflns_theta_full 26.00
_diffrn_reflns_theta_max 28.64
_diffrn_reflns_theta_min 1.67
_diffrn_standards_decay_% 0
_diffrn_standards_number 0
_exptl_absorpt_coefficient_mu 1.539
_exptl_absorpt_correction_T_max 0.913
_exptl_absorpt_correction_T_min 0.474
_exptl_absorpt_correction_type empirical
_exptl_crystal_colour orange
_exptl_crystal_density_diffrn 1.893
_exptl_crystal_density_method 'not measured'
_exptl_crystal_description lath
_exptl_crystal_F_000 964
_exptl_crystal_size_max 0.57
_exptl_crystal_size_mid 0.10
_exptl_crystal_size_min 0.06
_refine_diff_density_max 1.360
_refine_diff_density_min -1.428
_refine_diff_density_rms 0.161
_refine_ls_extinction_coef 0.0019(5)
_refine_ls_extinction_expression Fc^*^=kFc[1+0.001xFc^2^\l^3^/sin(2\q)]^-1/4^
_refine_ls_extinction_method SHELXL
_refine_ls_goodness_of_fit_ref 1.052
_refine_ls_hydrogen_treatment mixed
_refine_ls_matrix_type full
_refine_ls_number_parameters 218
_refine_ls_number_reflns 4060
_refine_ls_number_restraints 0
_refine_ls_restrained_S_all 1.052
_refine_ls_R_factor_all 0.0747
_refine_ls_R_factor_gt 0.0473
_refine_ls_shift/su_max 0.000
_refine_ls_shift/su_mean 0.000
_refine_ls_structure_factor_coef Fsqd
_refine_ls_weighting_details 'calc w=1/[\s^2^(Fo^2^)+(0.0683P)^2^] where P=(Fo^2^+2Fc^2^)/3'
_refine_ls_weighting_scheme calc
_refine_ls_wR_factor_gt 0.1102
_refine_ls_wR_factor_ref 0.1226
_reflns_number_gt 2940
_reflns_number_total 4060
_reflns_threshold_expression >2sigma(I)
_cod_data_source_file b009766g.txt
_cod_data_source_block ah40
_cod_original_sg_symbol_H-M P2(1)/c
_cod_database_code 7010495

loop_
_symmetry_equiv_pos_as_xyz
'x, y, z'
'-x, y+1/2, -z+1/2'
'-x, -y, -z'
'x, -y-1/2, z-1/2'

loop_
_atom_site_label
_atom_site_type_symbol
_atom_site_fract_x
_atom_site_fract_y
_atom_site_fract_z
_atom_site_U_iso_or_equiv
_atom_site_adp_type
_atom_site_occupancy
_atom_site_symmetry_multiplicity
_atom_site_calc_flag
_atom_site_refinement_flags
_atom_site_disorder_assembly
_atom_site_disorder_group
Ru1 Ru 0.38362(4) 0.116706(14) 0.46421(4) 0.01694(13) Uani 1 1 d . . .
Cl1 Cl 0.40435(16) 0.21169(5) 0.45749(16) 0.0384(3) Uani 1 1 d . . .
Cl2 Cl 0.59104(17) 0.10727(9) 0.65149(16) 0.0631(5) Uani 1 1 d . . .
Cl3 Cl 0.16115(13) 0.11854(5) 0.28491(14) 0.0310(3) Uani 1 1 d . . .
O1 O 0.3678(5) 0.03300(15) 0.4534(5) 0.0508(13) Uani 1 1 d . . .
H1A H 0.303(8) 0.015(2) 0.515(8) 0.061 Uiso 1 1 d . . .
H1B H 0.424(8) 0.016(3) 0.414(8) 0.061 Uiso 1 1 d . . .
S1 S 0.54086(12) 0.11033(4) 0.24865(13) 0.0195(2) Uani 1 1 d . . .
O2 O 0.5378(4) 0.05441(13) 0.1775(4) 0.0279(7) Uani 1 1 d . . .
C12 C 0.4916(7) 0.1567(2) 0.0871(6) 0.0404(14) Uani 1 1 d . . .
H12A H 0.5545 0.1481 -0.0076 0.061 Uiso 1 1 calc R . .
H12B H 0.5137 0.1944 0.1229 0.061 Uiso 1 1 calc R . .
H12C H 0.3796 0.1531 0.0570 0.061 Uiso 1 1 calc R . .
C13 C 0.7398(5) 0.12831(19) 0.2909(6) 0.0289(11) Uani 1 1 d . . .
H13A H 0.7811 0.1066 0.3835 0.043 Uiso 1 1 calc R . .
H13B H 0.7466 0.1675 0.3177 0.043 Uiso 1 1 calc R . .
H13C H 0.8018 0.1207 0.1948 0.043 Uiso 1 1 calc R . .
N1 N -0.0447(4) 0.00791(15) 0.7694(4) 0.0213(8) Uani 1 1 d . . .
H1 H -0.069(5) -0.0246(19) 0.756(6) 0.026 Uiso 1 1 d . . .
C2 C -0.1288(5) 0.03636(18) 0.8813(5) 0.0188(9) Uani 1 1 d . . .
N2 N -0.2450(5) 0.00948(17) 0.9515(5) 0.0250(9) Uani 1 1 d . . .
H2A H -0.291(6) 0.027(2) 1.017(6) 0.030 Uiso 1 1 d . . .
H2B H -0.277(6) -0.015(2) 0.906(6) 0.030 Uiso 1 1 d . . .
N3 N -0.0945(4) 0.08766(15) 0.9219(4) 0.0204(8) Uani 1 1 d . . .
C4 C 0.0254(5) 0.10787(16) 0.8369(5) 0.0179(9) Uani 1 1 d . . .
C5 C 0.1144(5) 0.08266(17) 0.7198(5) 0.0179(9) Uani 1 1 d . . .
C6 C 0.0821(5) 0.02709(17) 0.6851(5) 0.0191(9) Uani 1 1 d . . .
O6 O 0.1492(4) -0.00593(13) 0.5946(4) 0.0276(7) Uani 1 1 d . . .
N7 N 0.2250(4) 0.11991(14) 0.6624(4) 0.0204(8) Uani 1 1 d . . .
C8 C 0.2023(5) 0.16528(18) 0.7468(5) 0.0229(9) Uani 1 1 d . . .
H8 H 0.2615 0.1980 0.7337 0.028 Uiso 1 1 calc R . .
N9 N 0.0852(4) 0.16019(14) 0.8543(4) 0.0216(8) Uani 1 1 d . . .
C10 C 0.0225(6) 0.20365(19) 0.9585(6) 0.0289(11) Uani 1 1 d . . .
H10A H 0.1029 0.2327 0.9750 0.035 Uiso 1 1 calc R . .
H10B H -0.0005 0.1880 1.0667 0.035 Uiso 1 1 calc R . .
C11 C -0.1253(9) 0.2285(3) 0.8835(8) 0.066(2) Uani 1 1 d . . .
H11A H -0.1004 0.2474 0.7820 0.100 Uiso 1 1 calc R . .
H11B H -0.1692 0.2549 0.9600 0.100 Uiso 1 1 calc R . .
H11C H -0.2023 0.1994 0.8599 0.100 Uiso 1 1 calc R . .

loop_
_atom_site_aniso_label
_atom_site_aniso_U_11
_atom_site_aniso_U_22
_atom_site_aniso_U_33
_atom_site_aniso_U_23
_atom_site_aniso_U_13
_atom_site_aniso_U_12
Ru1 0.01190(19) 0.0228(2) 0.01614(19) 0.00200(14) 0.00086(12) 0.00440(14)
Cl1 0.0470(8) 0.0240(6) 0.0456(8) -0.0093(5) 0.0229(6) -0.0115(5)
Cl2 0.0265(7) 0.1406(17) 0.0217(7) -0.0019(8) -0.0072(5) 0.0320(9)
Cl3 0.0185(6) 0.0442(7) 0.0297(6) -0.0005(5) -0.0065(5) -0.0015(5)
O1 0.069(3) 0.0208(19) 0.066(3) 0.0115(18) 0.051(2) 0.0141(18)
S1 0.0160(5) 0.0232(6) 0.0195(5) 0.0002(4) 0.0034(4) -0.0004(4)
O2 0.0237(17) 0.0296(18) 0.0308(18) -0.0089(14) 0.0069(14) -0.0085(14)
C12 0.043(3) 0.049(3) 0.030(3) 0.018(2) 0.006(2) 0.011(3)
C13 0.014(2) 0.033(3) 0.040(3) -0.010(2) 0.005(2) -0.0053(18)
N1 0.0170(19) 0.0233(19) 0.023(2) -0.0034(16) -0.0014(15) -0.0001(15)
C2 0.015(2) 0.026(2) 0.015(2) -0.0009(17) -0.0045(16) 0.0029(17)
N2 0.024(2) 0.026(2) 0.025(2) -0.0057(17) 0.0042(17) -0.0048(17)
N3 0.0151(18) 0.027(2) 0.0193(19) 0.0017(15) 0.0007(15) 0.0006(15)
C4 0.018(2) 0.022(2) 0.0135(19) 0.0009(16) -0.0012(16) 0.0028(17)
C5 0.013(2) 0.027(2) 0.014(2) 0.0000(17) -0.0019(16) 0.0042(17)
C6 0.014(2) 0.026(2) 0.017(2) -0.0016(17) -0.0043(17) 0.0055(17)
O6 0.0186(17) 0.0313(18) 0.0331(18) -0.0102(15) 0.0065(14) 0.0024(13)
N7 0.0188(19) 0.0249(19) 0.0177(18) 0.0034(15) 0.0038(14) 0.0050(15)
C8 0.018(2) 0.027(2) 0.024(2) 0.0006(18) 0.0030(18) 0.0023(18)
N9 0.025(2) 0.0214(19) 0.0191(19) -0.0018(14) 0.0062(15) 0.0016(15)
C10 0.030(3) 0.026(2) 0.031(3) -0.008(2) 0.011(2) -0.003(2)
C11 0.098(6) 0.056(4) 0.047(4) 0.009(3) 0.023(4) 0.055(4)

loop_
_atom_type_symbol
_atom_type_description
_atom_type_scat_dispersion_real
_atom_type_scat_dispersion_imag
_atom_type_scat_source
C C 0.0033 0.0016 'International Tables Vol C Tables 4.2.6.8 and 6.1.1.4'
H H 0.0000 0.0000 'International Tables Vol C Tables 4.2.6.8 and 6.1.1.4'
N N 0.0061 0.0033 'International Tables Vol C Tables 4.2.6.8 and 6.1.1.4'
O O 0.0106 0.0060 'International Tables Vol C Tables 4.2.6.8 and 6.1.1.4'
S S 0.1246 0.1234 'International Tables Vol C Tables 4.2.6.8 and 6.1.1.4'
Cl Cl 0.1484 0.1585 'International Tables Vol C Tables 4.2.6.8 and 6.1.1.4'
Ru Ru -1.2594 0.8363 'International Tables Vol C Tables 4.2.6.8 and 6.1.1.4'

loop_
_geom_angle_atom_site_label_1
_geom_angle_atom_site_label_2
_geom_angle_atom_site_label_3
_geom_angle
_geom_angle_site_symmetry_1
_geom_angle_site_symmetry_3
_geom_angle_publ_flag
O1 Ru1 N7 91.54(14) . . ?
O1 Ru1 S1 86.41(10) . . ?
N7 Ru1 S1 176.89(10) . . ?
O1 Ru1 Cl2 88.70(15) . . ?
N7 Ru1 Cl2 89.19(10) . . ?
S1 Ru1 Cl2 93.10(5) . . ?
O1 Ru1 Cl1 176.09(12) . . ?
N7 Ru1 Cl1 91.83(10) . . ?
S1 Ru1 Cl1 90.13(4) . . ?
Cl2 Ru1 Cl1 93.31(7) . . ?
O1 Ru1 Cl3 86.66(15) . . ?
N7 Ru1 Cl3 87.69(10) . . ?
S1 Ru1 Cl3 89.86(4) . . ?
Cl2 Ru1 Cl3 174.33(6) . . ?
Cl1 Ru1 Cl3 91.51(5) . . ?
O2 S1 C13 107.9(2) . . ?
O2 S1 C12 106.8(2) . . ?
C13 S1 C12 100.9(3) . . ?
O2 S1 Ru1 111.63(13) . . ?
C13 S1 Ru1 114.68(17) . . ?
C12 S1 Ru1 114.11(18) . . ?
C2 N1 C6 126.8(4) . . ?
N3 C2 N2 121.0(4) . . ?
N3 C2 N1 122.0(4) . . ?
N2 C2 N1 117.0(4) . . ?
C2 N3 C4 112.3(4) . . ?
N3 C4 N9 124.6(4) . . ?
N3 C4 C5 129.6(4) . . ?
N9 C4 C5 105.8(4) . . ?
C4 C5 N7 109.6(4) . . ?
C4 C5 C6 117.3(4) . . ?
N7 C5 C6 133.1(4) . . ?
O6 C6 N1 117.5(4) . . ?
O6 C6 C5 130.6(4) . . ?
N1 C6 C5 111.9(4) . . ?
C8 N7 C5 104.7(3) . . ?
C8 N7 Ru1 122.2(3) . . ?
C5 N7 Ru1 132.6(3) . . ?
N7 C8 N9 112.8(4) . . ?
C8 N9 C4 107.1(4) . . ?
C8 N9 C10 126.9(4) . . ?
C4 N9 C10 125.8(4) . . ?
N9 C10 C11 111.4(4) . . ?

loop_
_geom_bond_atom_site_label_1
_geom_bond_atom_site_label_2
_geom_bond_distance
_geom_bond_site_symmetry_2
_geom_bond_publ_flag
Ru1 O1 2.042(4) . ?
Ru1 N7 2.148(3) . ?
Ru1 S1 2.2567(11) . ?
Ru1 Cl2 2.3100(14) . ?
Ru1 Cl1 2.3175(12) . ?
Ru1 Cl3 2.3562(12) . ?
S1 O2 1.480(3) . ?
S1 C13 1.770(4) . ?
S1 C12 1.778(5) . ?
N1 C2 1.369(5) . ?
N1 C6 1.381(5) . ?
C2 N3 1.321(5) . ?
C2 N2 1.332(6) . ?
N3 C4 1.347(5) . ?
C4 N9 1.376(5) . ?
C4 C5 1.385(6) . ?
C5 N7 1.399(5) . ?
C5 C6 1.406(6) . ?
C6 O6 1.245(5) . ?
N7 C8 1.320(5) . ?
C8 N9 1.357(5) . ?
N9 C10 1.470(5) . ?
C10 C11 1.507(8) . ?
